data_2019905
loop_
_publ_author_name
'Atria, Ana Mar\'ia'
'Garland, Maria Teresa'
'Baggio, Ricardo'

_publ_section_title
;
 Three isotypic polymeric complexes with rare earth cations, but-2-enoate
 anions and 4,4'-(ethane-1,2-diyl)dipyridine and
 4,4'-(ethene-1,2-diyl)dipyridine bridging ligands
;
_journal_coeditor_code FP3007
_journal_issue 4
_journal_name_full 'Acta Crystallographica Section C'
_journal_page_first
;
;
_journal_paper_doi 10.1107/S2053229615004751
_journal_volume 71
_journal_year 2015
_chemical_formula_iupac '[Gd2 (C4 H5 O2)6 (C12 H10 N2) (H2 O1)2]'
_chemical_formula_moiety 'C36 H44 Gd2 N2 O14'
_chemical_formula_sum 'C36 H44 Gd2 N2 O14'
_chemical_formula_weight 1043.23
_chemical_name_systematic
;
<i>catena</i>-Poly[[aquabis(but-2-enoato-\k^2^<i>O</i>:<i>O</i>')\
gadolinium(III)]-\
bis(\m-but-2-enoato)-\k^3^<i>O</i>,<i>O</i>':<i>O</i>;\k^3^<i>O</i>:\
<i>O</i>,<i>O</i>-[aquabis(but-2-enoato-\k^2^<i>O</i>:<i>O</i>')\
gadolinium(III)]-\
\m-4,4'-(ethene-1,2-diyl)dipyridine-\k^2^<i>N</i>:<i>N</i>']
;
_space_group_crystal_system triclinic
_space_group_IT_number 2
_space_group_name_Hall '-P 1'
_space_group_name_H-M_alt 'P -1'
_symmetry_space_group_name_Hall '-P 1'
_symmetry_space_group_name_H-M 'P -1'
_atom_sites_solution_hydrogens mixed
_audit_creation_method SHELXL-2014/6
_cell_angle_alpha 66.935(4)
_cell_angle_beta 74.909(4)
_cell_angle_gamma 86.261(4)
_cell_formula_units_Z 1
_cell_length_a 8.5736(19)
_cell_length_b 10.436(2)
_cell_length_c 11.995(3)
_cell_measurement_reflns_used 3890
_cell_measurement_temperature 150(2)
_cell_measurement_theta_max 26.88
_cell_measurement_theta_min 2.23
_cell_volume 952.6(4)
_computing_cell_refinement
;
SAINT-NT (Bruker, 2001)
;
_computing_data_collection
;
SMART-NT (Bruker, 2001)
;
_computing_data_reduction
;
SAINT-NT (Bruker, 2001)
;
_computing_molecular_graphics
;
SHELXTL (Sheldrick, 2008)
;
_computing_publication_material
;
SHELXTL (Sheldrick, 2008) and PLATON (Spek, 2009)
;
_computing_structure_refinement
;
SHELXL2014 (Sheldrick, 2015)
;
_computing_structure_solution
;
SHELXS97 (Sheldrick, 2008)
;
_diffrn_ambient_temperature 150(2)
_diffrn_measured_fraction_theta_full 0.988
_diffrn_measured_fraction_theta_max 0.895
_diffrn_measurement_device_type 'Bruker SMART CCD area-detector'
_diffrn_measurement_method 'CCD rotation images, thin slices'
_diffrn_radiation_type MoK\a
_diffrn_radiation_wavelength 0.71073
_diffrn_reflns_av_R_equivalents 0.0165
_diffrn_reflns_limit_h_max 11
_diffrn_reflns_limit_h_min -10
_diffrn_reflns_limit_k_max 13
_diffrn_reflns_limit_k_min -13
_diffrn_reflns_limit_l_max 15
_diffrn_reflns_limit_l_min -15
_diffrn_reflns_number 8009
_diffrn_reflns_theta_full 26.000
_diffrn_reflns_theta_max 27.894
_diffrn_reflns_theta_min 1.909
_exptl_absorpt_coefficient_mu 3.520
_exptl_absorpt_correction_T_max 0.68
_exptl_absorpt_correction_T_min 0.52
_exptl_absorpt_correction_type multi-scan
_exptl_absorpt_process_details
;
(SADABS in SAINT-NT; Bruker, 2001)
;
_exptl_crystal_colour colourless
_exptl_crystal_density_diffrn 1.818
_exptl_crystal_description block
_exptl_crystal_F_000 514
_exptl_crystal_size_max 0.18
_exptl_crystal_size_mid 0.18
_exptl_crystal_size_min 0.12
_refine_diff_density_max 1.484
_refine_diff_density_min -0.544
_refine_ls_extinction_method none
_refine_ls_goodness_of_fit_ref 1.103
_refine_ls_hydrogen_treatment mixed
_refine_ls_matrix_type full
_refine_ls_number_parameters 253
_refine_ls_number_reflns 4072
_refine_ls_number_restraints 3
_refine_ls_restrained_S_all 1.102
_refine_ls_R_factor_all 0.0244
_refine_ls_R_factor_gt 0.0225
_refine_ls_shift/su_max 0.002
_refine_ls_shift/su_mean 0.000
_refine_ls_structure_factor_coef Fsqd
_refine_ls_weighting_details 'w = 1/[\s^2^(Fo^2^)+(0.0290P)^2^+0.3372P] where P=(Fo^2^+2Fc^2^)/3'
_refine_ls_weighting_scheme calc
_refine_ls_wR_factor_gt 0.0533
_refine_ls_wR_factor_ref 0.0542
_reflns_number_gt 3829
_reflns_number_total 4072
_reflns_threshold_expression I>2\s(I)
_cod_data_source_file fp3007sup1.cif
_cod_data_source_block III
_cod_database_code 2019905
_cod_database_fobs_code 2019905
_shelx_space_group_comment
;
The symmetry employed for this shelxl refinement is uniquely defined
by the following loop, which should always be used as a source of
symmetry information in preference to the above space-group names.
They are only intended as comments.
;
_shelxl_version_number 2014/6

loop_
_space_group_symop_operation_xyz
'x, y, z'
'-x, -y, -z'

loop_
_atom_site_type_symbol
_atom_site_label
_atom_site_fract_x
_atom_site_fract_y
_atom_site_fract_z
_atom_site_U_iso_or_equiv
_atom_site_adp_type
_atom_site_calc_flag
_atom_site_occupancy
Gd Gd1 0.70405(2) 0.58490(2) 0.35685(2) 0.01365(5) Uani d 1
O O11 0.9125(2) 0.6791(2) 0.42359(19) 0.0186(4) Uani d 1
O O21 0.7823(3) 0.8257(2) 0.2924(2) 0.0219(4) Uani d 1
C C11 0.8833(3) 0.8042(3) 0.3572(3) 0.0170(6) Uani d 1
C C21 0.9677(4) 0.9226(3) 0.3583(3) 0.0221(6) Uani d 1
H H21 1.0409 0.9043 0.4096 0.026 Uiso calc 1
C C31 0.9441(4) 1.0536(3) 0.2897(3) 0.0303(7) Uani d 1
H H31 0.8717 1.0679 0.2383 0.036 Uiso calc 1
C C41 1.0198(5) 1.1810(4) 0.2850(4) 0.0406(9) Uani d 1
H H41A 1.0823 1.1543 0.3479 0.061 Uiso calc 1
H H41B 0.9351 1.2433 0.3026 0.061 Uiso calc 1
H H41C 1.0916 1.2292 0.2015 0.061 Uiso calc 1
O O12 0.6697(2) 0.6961(2) 0.14263(19) 0.0228(5) Uani d 1
O O22 0.4656(2) 0.6984(2) 0.29592(18) 0.0206(4) Uani d 1
C C12 0.5295(4) 0.7343(3) 0.1787(3) 0.0180(6) Uani d 1
C C22 0.4403(4) 0.8186(3) 0.0863(3) 0.0214(6) Uani d 1
H H22 0.4902 0.8407 0.0000 0.026 Uiso calc 1
C C32 0.2955(4) 0.8650(3) 0.1167(3) 0.0232(7) Uani d 1
H H32 0.2472 0.8412 0.2034 0.028 Uiso calc 1
C C42 0.2001(4) 0.9514(4) 0.0276(4) 0.0353(8) Uani d 1
H H42A 0.1901 1.0447 0.0294 0.053 Uiso calc 1
H H42B 0.0923 0.9074 0.0522 0.053 Uiso calc 1
H H42C 0.2555 0.9589 -0.0574 0.053 Uiso calc 1
O O13 0.6599(2) 0.3918(2) 0.29775(19) 0.0204(4) Uani d 1
O O23 0.4728(2) 0.3951(2) 0.46150(18) 0.0170(4) Uani d 1
C C13 0.5367(3) 0.3364(3) 0.3847(3) 0.0158(6) Uani d 1
C C23 0.4608(4) 0.2047(3) 0.4001(3) 0.0193(6) Uani d 1
H H23 0.3789 0.1579 0.4743 0.023 Uiso calc 1
C C33 0.5028(4) 0.1499(3) 0.3145(3) 0.0235(6) Uani d 1
H H33 0.5870 0.1972 0.2422 0.028 Uiso calc 1
C C43 0.4292(4) 0.0203(3) 0.3217(3) 0.0321(8) Uani d 1
H H43A 0.3514 -0.0232 0.4033 0.048 Uiso calc 1
H H43B 0.5143 -0.0447 0.3117 0.048 Uiso calc 1
H H43C 0.3736 0.0437 0.2549 0.048 Uiso calc 1
N N14 0.9800(3) 0.5708(3) 0.2158(2) 0.0183(5) Uani d 1
C C14 1.1048(4) 0.5131(3) 0.2642(3) 0.0192(6) Uani d 1
H H14 1.0905 0.4850 0.3518 0.023 Uiso calc 1
C C24 1.2515(4) 0.4924(3) 0.1945(3) 0.0205(6) Uani d 1
H H24 1.3348 0.4504 0.2343 0.025 Uiso calc 1
C C34 1.2781(3) 0.5333(3) 0.0651(3) 0.0180(6) Uani d 1
C C44 1.1504(4) 0.5943(3) 0.0139(3) 0.0248(7) Uani d 1
H H44 1.1625 0.6245 -0.0737 0.030 Uiso calc 1
C C54 1.0055(4) 0.6110(3) 0.0907(3) 0.0256(7) Uani d 1
H H54 0.9200 0.6527 0.0534 0.031 Uiso calc 1
C C64 1.4304(4) 0.5157(3) -0.0161(3) 0.0208(6) Uani d 1
H H64A 1.4300 0.5275 -0.0987 0.025 Uiso calc 1
O O1W 0.7943(2) 0.3827(2) 0.51072(19) 0.0194(4) Uani d 1
H H1WA 0.726(2) 0.345(3) 0.5811(14) 0.029 Uiso d 1
H H1WB 0.8863(15) 0.366(3) 0.526(3) 0.029 Uiso d 1

loop_
_atom_site_aniso_label
_atom_site_aniso_U_11
_atom_site_aniso_U_22
_atom_site_aniso_U_33
_atom_site_aniso_U_12
_atom_site_aniso_U_13
_atom_site_aniso_U_23
Gd1 0.01133(8) 0.01504(8) 0.01343(8) 0.00129(5) -0.00256(5) -0.00484(6)
O11 0.0143(10) 0.0188(10) 0.0204(10) 0.0010(8) -0.0048(8) -0.0050(8)
O21 0.0189(11) 0.0180(10) 0.0273(11) -0.0004(8) -0.0101(9) -0.0046(9)
C11 0.0110(13) 0.0204(14) 0.0176(14) -0.0013(11) 0.0016(11) -0.0083(12)
C21 0.0186(15) 0.0236(15) 0.0269(16) -0.0012(12) -0.0068(13) -0.0120(13)
C31 0.0282(18) 0.0254(17) 0.040(2) -0.0004(14) -0.0122(15) -0.0129(15)
C41 0.042(2) 0.0229(17) 0.062(3) 0.0007(16) -0.025(2) -0.0145(17)
O12 0.0183(11) 0.0295(11) 0.0180(10) 0.0065(9) -0.0037(9) -0.0080(9)
O22 0.0150(10) 0.0265(11) 0.0155(10) 0.0030(8) -0.0033(8) -0.0039(9)
C12 0.0193(15) 0.0148(13) 0.0199(15) -0.0004(11) -0.0056(12) -0.0062(11)
C22 0.0263(17) 0.0196(14) 0.0165(14) 0.0002(12) -0.0073(12) -0.0037(12)
C32 0.0222(16) 0.0195(15) 0.0239(16) 0.0000(12) -0.0072(13) -0.0034(13)
C42 0.0281(19) 0.0297(18) 0.042(2) 0.0037(15) -0.0183(16) -0.0023(16)
O13 0.0201(11) 0.0227(11) 0.0179(10) -0.0021(8) -0.0004(9) -0.0098(9)
O23 0.0154(10) 0.0187(10) 0.0171(10) 0.0006(8) -0.0022(8) -0.0087(8)
C13 0.0152(14) 0.0177(13) 0.0152(14) 0.0017(11) -0.0061(11) -0.0057(11)
C23 0.0161(15) 0.0186(14) 0.0219(15) -0.0014(11) -0.0023(12) -0.0076(12)
C33 0.0222(16) 0.0228(15) 0.0268(16) 0.0027(12) -0.0063(13) -0.0114(13)
C43 0.038(2) 0.0262(17) 0.041(2) 0.0010(14) -0.0139(16) -0.0201(15)
N14 0.0136(12) 0.0229(12) 0.0170(12) 0.0010(10) -0.0009(10) -0.0082(10)
C14 0.0188(15) 0.0208(14) 0.0154(14) -0.0015(11) -0.0022(11) -0.0055(12)
C24 0.0162(15) 0.0218(15) 0.0220(15) 0.0016(12) -0.0050(12) -0.0069(12)
C34 0.0150(14) 0.0177(14) 0.0206(15) -0.0008(11) -0.0034(11) -0.0075(12)
C44 0.0193(16) 0.0384(18) 0.0167(15) 0.0047(13) -0.0046(12) -0.0110(13)
C54 0.0198(16) 0.0342(17) 0.0224(16) 0.0068(13) -0.0063(13) -0.0109(14)
C64 0.0199(15) 0.0261(15) 0.0165(14) 0.0006(12) -0.0020(12) -0.0102(12)
O1W 0.0133(11) 0.0214(11) 0.0186(11) 0.0021(8) -0.0042(9) -0.0026(9)

loop_
_atom_type_symbol
_atom_type_description
_atom_type_scat_dispersion_real
_atom_type_scat_dispersion_imag
_atom_type_scat_source
C C 0.0033 0.0016 'International Tables Vol C Tables 4.2.6.8 and 6.1.1.4'
H H 0.0000 0.0000 'International Tables Vol C Tables 4.2.6.8 and 6.1.1.4'
N N 0.0061 0.0033 'International Tables Vol C Tables 4.2.6.8 and 6.1.1.4'
O O 0.0106 0.0060 'International Tables Vol C Tables 4.2.6.8 and 6.1.1.4'
Gd Gd -0.1653 3.9035 'International Tables Vol C Tables 4.2.6.8 and 6.1.1.4'

loop_
_geom_angle_atom_site_label_1
_geom_angle_atom_site_label_2
_geom_angle_atom_site_label_3
_geom_angle_site_symmetry_1
_geom_angle_site_symmetry_3
_geom_angle
O23 Gd1 O21 2_666 . 86.48(7)
O23 Gd1 O22 2_666 . 73.04(7)
O21 Gd1 O22 . . 79.22(7)
O23 Gd1 O1W 2_666 . 83.21(7)
O21 Gd1 O1W . . 127.29(7)
O22 Gd1 O1W . . 143.52(7)
O23 Gd1 O12 2_666 . 125.46(7)
O21 Gd1 O12 . . 75.96(7)
O22 Gd1 O12 . . 53.23(7)
O1W Gd1 O12 . . 146.82(7)
O23 Gd1 O13 2_666 . 119.72(7)
O21 Gd1 O13 . . 148.56(7)
O22 Gd1 O13 . . 91.54(7)
O1W Gd1 O13 . . 76.45(7)
O12 Gd1 O13 . . 74.50(7)
O23 Gd1 O11 2_666 . 82.66(7)
O21 Gd1 O11 . . 53.04(7)
O22 Gd1 O11 . . 127.54(7)
O1W Gd1 O11 . . 74.38(7)
O12 Gd1 O11 . . 121.07(7)
O13 Gd1 O11 . . 140.40(7)
O23 Gd1 N14 2_666 . 154.59(7)
O21 Gd1 N14 . . 85.22(8)
O22 Gd1 N14 . . 128.47(7)
O1W Gd1 N14 . . 82.85(7)
O12 Gd1 N14 . . 75.40(7)
O13 Gd1 N14 . . 77.17(7)
O11 Gd1 N14 . . 73.17(7)
O23 Gd1 O23 2_666 . 68.24(7)
O21 Gd1 O23 . . 147.21(7)
O22 Gd1 O23 . . 73.76(7)
O1W Gd1 O23 . . 71.85(7)
O12 Gd1 O23 . . 101.39(7)
O13 Gd1 O23 . . 51.56(6)
O11 Gd1 O23 . . 137.33(6)
N14 Gd1 O23 . . 126.32(7)
O23 Gd1 C12 2_666 . 99.27(8)
O21 Gd1 C12 . . 75.16(7)
O22 Gd1 C12 . . 26.78(8)
O1W Gd1 C12 . . 157.54(8)
O12 Gd1 C12 . . 26.49(8)
O13 Gd1 C12 . . 83.10(8)
O11 Gd1 C12 . . 128.07(7)
N14 Gd1 C12 . . 101.73(8)
O23 Gd1 C12 . . 88.22(7)
O23 Gd1 C11 2_666 . 83.42(7)
O21 Gd1 C11 . . 26.19(8)
O22 Gd1 C11 . . 103.13(8)
O1W Gd1 C11 . . 101.14(8)
O12 Gd1 C11 . . 98.78(8)
O13 Gd1 C11 . . 155.74(8)
O11 Gd1 C11 . . 26.86(7)
N14 Gd1 C11 . . 78.58(8)
O23 Gd1 C11 . . 151.28(7)
C12 Gd1 C11 . . 101.33(8)
O23 Gd1 C13 2_666 . 94.42(7)
O21 Gd1 C13 . . 161.27(7)
O22 Gd1 C13 . . 83.15(7)
O1W Gd1 C13 . . 71.30(7)
O12 Gd1 C13 . . 88.45(7)
O13 Gd1 C13 . . 25.30(7)
O11 Gd1 C13 . . 145.65(7)
N14 Gd1 C13 . . 101.05(8)
O23 Gd1 C13 . . 26.30(7)
C12 Gd1 C13 . . 86.24(8)
C11 Gd1 C13 . . 172.36(8)
C11 O11 Gd1 . . 90.25(16)
C11 O21 Gd1 . . 96.47(17)
O21 C11 O11 . . 120.2(3)
O21 C11 C21 . . 120.3(3)
O11 C11 C21 . . 119.5(3)
O21 C11 Gd1 . . 57.34(14)
O11 C11 Gd1 . . 62.89(14)
C21 C11 Gd1 . . 176.7(2)
C31 C21 C11 . . 121.8(3)
C31 C21 H21 . . 119.1
C11 C21 H21 . . 119.1
C21 C31 C41 . . 126.6(3)
C21 C31 H31 . . 116.7
C41 C31 H31 . . 116.7
C31 C41 H41A . . 109.5
C31 C41 H41B . . 109.5
H41A C41 H41B . . 109.5
C31 C41 H41C . . 109.5
H41A C41 H41C . . 109.5
H41B C41 H41C . . 109.5
C12 O12 Gd1 . . 93.17(17)
C12 O22 Gd1 . . 94.21(17)
O12 C12 O22 . . 119.3(3)
O12 C12 C22 . . 120.2(3)
O22 C12 C22 . . 120.5(3)
O12 C12 Gd1 . . 60.35(15)
O22 C12 Gd1 . . 59.01(14)
C22 C12 Gd1 . . 177.21(19)
C32 C22 C12 . . 123.6(3)
C32 C22 H22 . . 118.2
C12 C22 H22 . . 118.2
C22 C32 C42 . . 126.1(3)
C22 C32 H32 . . 117.0
C42 C32 H32 . . 117.0
C32 C42 H42A . . 109.5
C32 C42 H42B . . 109.5
H42A C42 H42B . . 109.5
C32 C42 H42C . . 109.5
H42A C42 H42C . . 109.5
H42B C42 H42C . . 109.5
C13 O13 Gd1 . . 97.60(17)
C13 O23 Gd1 . 2_666 156.72(18)
C13 O23 Gd1 . . 90.81(16)
Gd1 O23 Gd1 2_666 . 111.76(7)
O13 C13 O23 . . 119.8(3)
O13 C13 C23 . . 121.2(3)
O23 C13 C23 . . 119.0(2)
O13 C13 Gd1 . . 57.10(14)
O23 C13 Gd1 . . 62.88(14)
C23 C13 Gd1 . . 176.4(2)
C33 C23 C13 . . 122.6(3)
C33 C23 H23 . . 118.7
C13 C23 H23 . . 118.7
C23 C33 C43 . . 125.7(3)
C23 C33 H33 . . 117.2
C43 C33 H33 . . 117.2
C33 C43 H43A . . 109.5
C33 C43 H43B . . 109.5
H43A C43 H43B . . 109.5
C33 C43 H43C . . 109.5
H43A C43 H43C . . 109.5
H43B C43 H43C . . 109.5
C14 N14 C54 . . 116.3(3)
C14 N14 Gd1 . . 121.29(19)
C54 N14 Gd1 . . 122.23(19)
N14 C14 C24 . . 124.0(3)
N14 C14 H14 . . 118.0
C24 C14 H14 . . 118.0
C14 C24 C34 . . 119.9(3)
C14 C24 H24 . . 120.0
C34 C24 H24 . . 120.0
C44 C34 C24 . . 116.6(3)
C44 C34 C64 . . 119.8(3)
C24 C34 C64 . . 123.6(3)
C54 C44 C34 . . 120.1(3)
C54 C44 H44 . . 120.0
C34 C44 H44 . . 120.0
N14 C54 C44 . . 123.1(3)
N14 C54 H54 . . 118.4
C44 C54 H54 . . 118.4
C64 C64 C34 2_865 . 125.3(4)
C64 C64 H64A 2_865 . 117.3
C34 C64 H64A . . 117.3
Gd1 O1W H1WA . . 116(2)
Gd1 O1W H1WB . . 131(2)
H1WA O1W H1WB . . 105.3(12)

loop_
_geom_bond_atom_site_label_1
_geom_bond_atom_site_label_2
_geom_bond_site_symmetry_2
_geom_bond_distance
Gd1 O23 2_666 2.3842(19)
Gd1 O21 . 2.407(2)
Gd1 O22 . 2.429(2)
Gd1 O1W . 2.438(2)
Gd1 O12 . 2.459(2)
Gd1 O13 . 2.463(2)
Gd1 O11 . 2.529(2)
Gd1 N14 . 2.559(2)
Gd1 O23 . 2.5884(19)
O11 C11 . 1.283(3)
O21 C11 . 1.262(3)
C11 C21 . 1.478(4)
C21 C31 . 1.325(4)
C21 H21 . 0.9500
C31 C41 . 1.492(4)
C31 H31 . 0.9500
C41 H41A . 0.9800
C41 H41B . 0.9800
C41 H41C . 0.9800
O12 C12 . 1.262(4)
O22 C12 . 1.277(3)
C12 C22 . 1.476(4)
C22 C32 . 1.316(4)
C22 H22 . 0.9500
C32 C42 . 1.493(4)
C32 H32 . 0.9500
C42 H42A . 0.9800
C42 H42B . 0.9800
C42 H42C . 0.9800
O13 C13 . 1.254(3)
O23 C13 . 1.289(3)
O23 Gd1 2_666 2.3843(19)
C13 C23 . 1.484(4)
C23 C33 . 1.324(4)
C23 H23 . 0.9500
C33 C43 . 1.492(4)
C33 H33 . 0.9500
C43 H43A . 0.9800
C43 H43B . 0.9800
C43 H43C . 0.9800
N14 C14 . 1.344(4)
N14 C54 . 1.351(4)
C14 C24 . 1.374(4)
C14 H14 . 0.9500
C24 C34 . 1.398(4)
C24 H24 . 0.9500
C34 C44 . 1.390(4)
C34 C64 . 1.461(4)
C44 C54 . 1.387(4)
C44 H44 . 0.9500
C54 H54 . 0.9500
C64 C64 2_865 1.332(6)
C64 H64A . 0.9500
O1W H1WA . 0.850(5)
O1W H1WB . 0.848(5)

loop_
_geom_hbond_atom_site_label_D
_geom_hbond_atom_site_label_H
_geom_hbond_atom_site_label_A
_geom_hbond_site_symmetry_A
_geom_hbond_distance_DH
_geom_hbond_distance_HA
_geom_hbond_distance_DA
_geom_hbond_angle_DHA
_geom_hbond_publ_flag
O1W H1WA O22 2_666 0.850(5) 1.844(11) 2.661(3) 161(3) n
C54 H54 O12 . 0.95 2.24 2.938(4) 129.7 n
O1W H1WB O11 2_766 0.848(5) 1.942(7) 2.788(3) 175(3) n
C14 H14 O11 2_766 0.95 2.56 3.455(4) 157.4 n
